data_7119096
loop_
_publ_author_name
'Jordan Holmes'
'Christopher M. Pask'
'Mark A. Fox'
'Charlotte E. Willans'

_publ_section_title
;
 Tethered N-heterocyclic carbene-carboranes: unique ligands that exhibit
 unprecedented and versatile coordination modes at rhodium
;
_journal_name_full Chem.Commun.
_journal_page_first 6443
_journal_volume 52
_journal_year 2016
_chemical_formula_moiety 'C19 H38 B10 Cl N2 Rh'
_chemical_formula_sum 'C19 H38 B10 Cl N2 Rh'
_chemical_formula_weight 540.97
_chemical_name_systematic
;
 ? 
;
_space_group_crystal_system monoclinic
_space_group_IT_number 14
_space_group_name_Hall '-P 2ybc'
_space_group_name_H-M_alt 'P 1 21/c 1'
_symmetry_space_group_name_Hall '-P 2ybc'
_symmetry_space_group_name_H-M 'P 1 21/c 1'
_atom_sites_solution_hydrogens geom
_atom_sites_solution_primary iterative
_atom_sites_solution_secondary difmap
_audit_creation_date 2015-09-08
_audit_creation_method
;
Olex2 1.2
(compiled 2015.01.26 svn.r3150 for OlexSys, GUI svn.r4998)
;
_audit_update_record
;
2015-12-23 deposited with the CCDC.
2016-04-12 downloaded from the CCDC.
;
_cell_angle_alpha 90.00
_cell_angle_beta 93.441(3)
_cell_angle_gamma 90.00
_cell_formula_units_Z 4
_cell_length_a 12.3894(4)
_cell_length_b 15.3629(5)
_cell_length_c 13.6908(4)
_cell_measurement_reflns_used 5817
_cell_measurement_temperature 290.87(10)
_cell_measurement_theta_max 29.5270
_cell_measurement_theta_min 3.4210
_cell_volume 2601.17(14)
_computing_cell_refinement
;
CrysAlisPro, Agilent Technologies,
Version 1.171.37.33 (release 27-03-2014 CrysAlis171 .NET)
(compiled Mar 27 2014,17:12:48)
;
_computing_data_collection
;
CrysAlisPro, Agilent Technologies,
Version 1.171.37.33 (release 27-03-2014 CrysAlis171 .NET)
(compiled Mar 27 2014,17:12:48)
;
_computing_data_reduction
;
CrysAlisPro, Agilent Technologies,
Version 1.171.37.33 (release 27-03-2014 CrysAlis171 .NET)
(compiled Mar 27 2014,17:12:48)
;
_computing_molecular_graphics 'Olex2 (Dolomanov et al., 2009)'
_computing_publication_material 'Olex2 (Dolomanov et al., 2009)'
_computing_structure_refinement 'ShelXL (Sheldrick, 2008)'
_computing_structure_solution
;
Superflip (Palatinus & Chapuis, 2007;Palatinus & van der Lee, 2008;
Palatinus et al., 2012)
;
_diffrn_ambient_environment air
_diffrn_ambient_temperature 290.87(10)
_diffrn_detector 'CCD plate'
_diffrn_detector_area_resol_mean 5.3095
_diffrn_detector_type Atlas
_diffrn_measured_fraction_theta_full 0.998
_diffrn_measured_fraction_theta_max 0.889
_diffrn_measurement_details
;
  1 omega  -16.00   36.00   1.0000   30.0000
omega____ theta____ kappa____ phi______ frames
    -       12.9509   19.0000  120.0000 52

  2 omega   46.00   73.00   1.0000   30.0000
omega____ theta____ kappa____ phi______ frames
    -       12.9509   19.0000  120.0000 27

  3 omega   27.00   64.00   1.0000   30.0000
omega____ theta____ kappa____ phi______ frames
    -       12.9509   37.0000 -150.0000 37

  4 omega  -49.00  -22.00   1.0000   30.0000
omega____ theta____ kappa____ phi______ frames
    -       12.9509  -37.0000   90.0000 27

  5 omega  -36.00   38.00   1.0000   30.0000
omega____ theta____ kappa____ phi______ frames
    -       12.9509  -57.0000  -60.0000 74

  6 omega    4.00   81.00   1.0000   30.0000
omega____ theta____ kappa____ phi______ frames
    -       12.9509   57.0000  120.0000 77
;
_diffrn_measurement_device 'four-circle diffractometer'
_diffrn_measurement_device_type 'SuperNova, Dual, Cu at zero, Atlas'
_diffrn_measurement_method '\w scans'
_diffrn_orient_matrix_UB_11 0.0561485000
_diffrn_orient_matrix_UB_12 -0.0086420000
_diffrn_orient_matrix_UB_13 0.0064590000
_diffrn_orient_matrix_UB_21 0.0051316000
_diffrn_orient_matrix_UB_22 0.0328402000
_diffrn_orient_matrix_UB_23 0.0364071000
_diffrn_orient_matrix_UB_31 -0.0101443000
_diffrn_orient_matrix_UB_32 -0.0313087000
_diffrn_orient_matrix_UB_33 0.0364792000
_diffrn_radiation_monochromator mirror
_diffrn_radiation_probe x-ray
_diffrn_radiation_type MoK\a
_diffrn_radiation_wavelength 0.71073
_diffrn_reflns_av_R_equivalents 0.0595
_diffrn_reflns_av_unetI/netI 0.0762
_diffrn_reflns_limit_h_max 16
_diffrn_reflns_limit_h_min -17
_diffrn_reflns_limit_k_max 21
_diffrn_reflns_limit_k_min -22
_diffrn_reflns_limit_l_max 19
_diffrn_reflns_limit_l_min -19
_diffrn_reflns_number 22805
_diffrn_reflns_theta_full 26.00
_diffrn_reflns_theta_max 31.21
_diffrn_reflns_theta_min 3.12
_diffrn_source 'SuperNova (Mo) X-ray Source'
_exptl_absorpt_coefficient_mu 0.771
_exptl_absorpt_correction_T_max 0.975
_exptl_absorpt_correction_T_min 0.923
_exptl_absorpt_correction_type gaussian
_exptl_absorpt_process_details
;
CrysAlisPro, Agilent Technologies,
Version 1.171.37.33 (release 27-03-2014 CrysAlis171 .NET)
(compiled Mar 27 2014,17:12:48)
Numerical absorption correction based on gaussian integration over
            a multifaceted crystal model
Empirical absorption correction using spherical harmonics,
 implemented in SCALE3 ABSPACK scaling algorithm.
;
_exptl_crystal_colour yellow
_exptl_crystal_colour_primary yellow
_exptl_crystal_density_diffrn 1.381
_exptl_crystal_density_method 'not measured'
_exptl_crystal_description block
_exptl_crystal_F_000 1112
_exptl_crystal_size_max 0.14
_exptl_crystal_size_mid 0.08
_exptl_crystal_size_min 0.04
_refine_diff_density_max 1.639
_refine_diff_density_min -0.825
_refine_diff_density_rms 0.125
_refine_ls_extinction_method none
_refine_ls_goodness_of_fit_ref 1.048
_refine_ls_hydrogen_treatment constr
_refine_ls_matrix_type full
_refine_ls_number_parameters 301
_refine_ls_number_reflns 7491
_refine_ls_number_restraints 0
_refine_ls_restrained_S_all 1.048
_refine_ls_R_factor_all 0.0811
_refine_ls_R_factor_gt 0.0537
_refine_ls_shift/su_max 0.001
_refine_ls_shift/su_mean 0.000
_refine_ls_structure_factor_coef Fsqd
_refine_ls_weighting_details 'calc w=1/[\s^2^(Fo^2^)+(0.0483P)^2^+4.4070P] where P=(Fo^2^+2Fc^2^)/3'
_refine_ls_weighting_scheme calc
_refine_ls_wR_factor_gt 0.1173
_refine_ls_wR_factor_ref 0.1305
_reflns_number_gt 5567
_reflns_number_total 7491
_reflns_threshold_expression >2sigma(I)
_cod_data_source_file c6cc01650b2.cif
_cod_data_source_block Complex-5
_cod_original_cell_volume 2601.17(15)
_cod_database_code 7119096
_chemical_oxdiff_formula 'C76 H152 B40 Cl4 N8 Rh4'
_reflns_odcompleteness_completeness 99.78
_reflns_odcompleteness_iscentric 1
_reflns_odcompleteness_theta 26.32
_olex2_refinement_description
;
1. Fixed Uiso
 At 1.2 times of:
  All B(H) groups, All C(H) groups, All C(H,H) groups
 At 1.5 times of:
  All C(H,H,H) groups
2.a Ternary CH refined with riding coordinates:
 C12(H12), C16(H16), C15(H15), C19(H19)
2.b Secondary CH2 refined with riding coordinates:
 C3(H3A,H3B), C17(H17A,H17B), C4(H4A,H4B), C13(H13A,H13B), C18(H18A,H18B),
 C14(H14A,H14B)
2.c Aromatic/amide H refined with riding coordinates:
 C5(H5), C6(H6)
2.d Idealised Me refined as rotating group:
 C9(H9A,H9B,H9C), C11(H11A,H11B,H11C), C10(H10A,H10B,H10C)
2.e Boron cage BH refined with riding coordinates:
 C1(H1), B10(H10), B8(H8), B9(H9), B4(H4), B5(H5A), B6(H6A), B3(H3), B7(H7),
 B12(H12A), B11(H11)
;
_olex2_date_sample_data_collection 2015-06-07
_olex2_submission_special_instructions 'No special instructions were received'

loop_
_space_group_symop_id
_space_group_symop_operation_xyz
1 'x, y, z'
2 '-x, y+1/2, -z+1/2'
3 '-x, -y, -z'
4 'x, -y-1/2, z-1/2'

loop_
_atom_site_label
_atom_site_type_symbol
_atom_site_fract_x
_atom_site_fract_y
_atom_site_fract_z
_atom_site_U_iso_or_equiv
_atom_site_adp_type
_atom_site_occupancy
_atom_site_calc_flag
_atom_site_disorder_assembly
_atom_site_disorder_group
_atom_site_refinement_flags_posn
Rh1 Rh 0.09084(2) 0.549463(17) 0.741726(19) 0.01730(9) Uani 1 d . . .
Cl1 Cl 0.09852(6) 0.69256(5) 0.66470(5) 0.01404(16) Uani 1 d . . .
C1 C 0.3512(3) 0.7630(3) 1.0540(3) 0.0291(9) Uani 1 d . . .
H1 H 0.2995 0.7681 1.1164 0.035 Uiso 1 calc . . R
C9 C -0.2567(7) 0.6647(4) 0.7038(6) 0.110(3) Uani 1 d . . .
H9A H -0.2938 0.6936 0.7541 0.165 Uiso 1 calc . . GR
H9B H -0.3074 0.6498 0.6507 0.165 Uiso 1 calc . . GR
H9C H -0.2022 0.7026 0.6806 0.165 Uiso 1 calc . . GR
C12 C 0.1562(3) 0.4881(3) 0.6144(3) 0.0246(8) Uani 1 d . . .
H12 H 0.1526 0.5247 0.5557 0.030 Uiso 1 calc . . R
C16 C 0.1362(3) 0.4527(2) 0.8442(3) 0.0238(8) Uani 1 d . . .
H16 H 0.1099 0.4631 0.9092 0.029 Uiso 1 calc . . R
B10 B 0.4988(4) 0.6655(4) 0.9607(4) 0.0380(12) Uani 1 d . . .
H10 H 0.5489 0.6066 0.9569 0.046 Uiso 1 calc . . R
N2 N 0.0153(2) 0.6398(2) 0.9205(2) 0.0207(6) Uani 1 d . . .
N1 N -0.1253(2) 0.6103(2) 0.8268(2) 0.0209(6) Uani 1 d . . .
C11 C -0.1511(4) 0.5391(5) 0.6626(4) 0.0609(18) Uani 1 d . . .
H11A H -0.2038 0.5290 0.6095 0.091 Uiso 1 calc . . GR
H11B H -0.1208 0.4845 0.6847 0.091 Uiso 1 calc . . GR
H11C H -0.0947 0.5758 0.6406 0.091 Uiso 1 calc . . GR
C15 C 0.0572(3) 0.4184(2) 0.7767(3) 0.0245(8) Uani 1 d . . .
H15 H -0.0135 0.4099 0.8038 0.029 Uiso 1 calc . . R
C3 C 0.1744(3) 0.7367(2) 0.9267(3) 0.0227(8) Uani 1 d . . .
H3A H 0.1550 0.7463 0.8578 0.027 Uiso 1 calc . . R
H3B H 0.1414 0.7827 0.9632 0.027 Uiso 1 calc . . R
B8 B 0.4757(4) 0.8500(4) 0.9269(4) 0.0413(13) Uani 1 d . . .
H8 H 0.5107 0.9112 0.9017 0.050 Uiso 1 calc . . R
C2 C 0.2965(3) 0.7437(2) 0.9431(3) 0.0230(8) Uani 1 d . . .
C10 C -0.2865(6) 0.5249(5) 0.7844(5) 0.098(3) Uani 1 d . . .
H10A H -0.3265 0.5563 0.8309 0.147 Uiso 1 calc . . GR
H10B H -0.2515 0.4758 0.8160 0.147 Uiso 1 calc . . GR
H10C H -0.3351 0.5049 0.7318 0.147 Uiso 1 calc . . GR
C19 C 0.2419(3) 0.5069(2) 0.6794(3) 0.0233(8) Uani 1 d . . .
H19 H 0.2875 0.5548 0.6587 0.028 Uiso 1 calc . . R
C17 C 0.2560(3) 0.4333(3) 0.8454(3) 0.0280(9) Uani 1 d . . .
H17A H 0.2689 0.3750 0.8709 0.034 Uiso 1 calc . . R
H17B H 0.2944 0.4738 0.8893 0.034 Uiso 1 calc . . R
B9 B 0.5557(4) 0.7680(4) 0.9893(4) 0.0445(14) Uani 1 d . . .
H9 H 0.6433 0.7761 1.0042 0.053 Uiso 1 calc . . R
C5 C -0.0723(3) 0.6733(2) 0.9655(3) 0.0255(8) Uani 1 d . . .
H5 H -0.0707 0.7031 1.0247 0.031 Uiso 1 calc . . R
C7 C -0.0160(3) 0.6003(2) 0.8336(2) 0.0186(7) Uani 1 d . . .
B4 B 0.4603(4) 0.8292(4) 1.0525(4) 0.0413(13) Uani 1 d . . .
H4 H 0.4843 0.8768 1.1098 0.050 Uiso 1 calc . . R
B5 B 0.4752(4) 0.7159(4) 1.0735(3) 0.0363(12) Uani 1 d . . .
H5A H 0.5088 0.6905 1.1441 0.044 Uiso 1 calc . . R
C8 C -0.2041(3) 0.5827(3) 0.7450(3) 0.0261(8) Uani 1 d . . .
C4 C 0.1277(3) 0.6499(2) 0.9568(3) 0.0242(8) Uani 1 d . . .
H4A H 0.1704 0.6031 0.9316 0.029 Uiso 1 calc . . R
H4B H 0.1321 0.6458 1.0276 0.029 Uiso 1 calc . . R
C6 C -0.1597(3) 0.6545(2) 0.9077(3) 0.0263(8) Uani 1 d . . .
H6 H -0.2308 0.6685 0.9195 0.032 Uiso 1 calc . . R
C13 C 0.1036(4) 0.3997(3) 0.5994(3) 0.0305(9) Uani 1 d . . .
H13A H 0.1504 0.3629 0.5628 0.037 Uiso 1 calc . . R
H13B H 0.0360 0.4067 0.5608 0.037 Uiso 1 calc . . R
C18 C 0.3017(3) 0.4399(3) 0.7436(3) 0.0290(9) Uani 1 d . . .
H18A H 0.3776 0.4556 0.7510 0.035 Uiso 1 calc . . R
H18B H 0.2964 0.3835 0.7118 0.035 Uiso 1 calc . . R
B6 B 0.3688(4) 0.6621(3) 1.0062(3) 0.0313(10) Uani 1 d . . .
H6A H 0.3327 0.6019 1.0332 0.038 Uiso 1 calc . . R
C14 C 0.0812(3) 0.3543(3) 0.6967(3) 0.0292(9) Uani 1 d . . .
H14A H 0.0201 0.3152 0.6859 0.035 Uiso 1 calc . . R
H14B H 0.1436 0.3195 0.7181 0.035 Uiso 1 calc . . R
B3 B 0.3450(4) 0.8462(3) 0.9708(4) 0.0320(10) Uani 1 d . . .
H3 H 0.2935 0.9043 0.9748 0.038 Uiso 1 calc . . R
B7 B 0.3690(4) 0.7952(3) 0.8589(4) 0.0342(11) Uani 1 d . . .
H7 H 0.3338 0.8207 0.7889 0.041 Uiso 1 calc . . R
B12 B 0.4999(4) 0.7476(4) 0.8695(4) 0.0407(13) Uani 1 d . . .
H12A H 0.5508 0.7424 0.8067 0.049 Uiso 1 calc . . R
B11 B 0.3826(4) 0.6820(3) 0.8796(3) 0.0312(11) Uani 1 d . . .
H11 H 0.3559 0.6341 0.8236 0.037 Uiso 1 calc . . R

loop_
_atom_site_aniso_label
_atom_site_aniso_U_11
_atom_site_aniso_U_22
_atom_site_aniso_U_33
_atom_site_aniso_U_23
_atom_site_aniso_U_13
_atom_site_aniso_U_12
Rh1 0.01902(15) 0.01875(15) 0.01433(13) 0.00170(10) 0.00267(10) 0.00236(11)
Cl1 0.0205(4) 0.0125(3) 0.0096(3) 0.0040(3) 0.0052(3) 0.0027(3)
C1 0.026(2) 0.043(2) 0.0180(18) -0.0086(17) -0.0022(16) 0.0047(18)
C9 0.122(7) 0.061(4) 0.134(7) -0.033(4) -0.104(6) 0.040(4)
C12 0.032(2) 0.0268(19) 0.0165(17) -0.0011(14) 0.0090(16) 0.0039(16)
C16 0.031(2) 0.0218(18) 0.0190(17) 0.0050(14) 0.0043(15) 0.0039(16)
B10 0.032(3) 0.058(3) 0.023(2) -0.006(2) -0.002(2) 0.018(2)
N2 0.0241(16) 0.0218(15) 0.0166(14) 0.0017(12) 0.0041(12) 0.0034(12)
N1 0.0200(15) 0.0244(16) 0.0186(14) 0.0026(12) 0.0047(12) 0.0013(12)
C11 0.027(2) 0.130(6) 0.026(2) -0.020(3) -0.003(2) 0.011(3)
C15 0.028(2) 0.0208(18) 0.0248(19) 0.0062(15) 0.0061(16) 0.0007(15)
C3 0.0253(19) 0.0252(19) 0.0172(16) -0.0004(14) -0.0024(15) 0.0035(15)
B8 0.026(3) 0.052(3) 0.046(3) 0.003(3) 0.006(2) -0.009(2)
C2 0.0236(19) 0.029(2) 0.0160(16) -0.0009(14) -0.0004(15) 0.0036(15)
C10 0.115(6) 0.127(6) 0.057(4) -0.040(4) 0.040(4) -0.095(5)
C19 0.0232(19) 0.0232(18) 0.0247(19) 0.0024(15) 0.0105(16) 0.0022(15)
C17 0.031(2) 0.0238(19) 0.029(2) 0.0067(16) -0.0025(17) 0.0081(16)
B9 0.026(3) 0.072(4) 0.036(3) -0.012(3) 0.002(2) 0.004(3)
C5 0.034(2) 0.0257(19) 0.0171(17) -0.0002(14) 0.0095(16) 0.0037(16)
C7 0.0216(18) 0.0206(17) 0.0136(15) 0.0045(13) 0.0002(13) 0.0017(14)
B4 0.025(3) 0.061(4) 0.037(3) -0.023(3) -0.001(2) -0.003(2)
B5 0.023(2) 0.065(4) 0.019(2) -0.008(2) -0.0058(19) 0.010(2)
C8 0.0197(19) 0.028(2) 0.031(2) -0.0024(16) 0.0008(16) -0.0007(15)
C4 0.028(2) 0.0267(19) 0.0176(17) -0.0014(15) -0.0014(15) 0.0063(16)
C6 0.027(2) 0.0270(19) 0.0261(19) 0.0049(16) 0.0144(17) 0.0065(16)
C13 0.040(2) 0.027(2) 0.025(2) -0.0051(16) 0.0044(18) -0.0033(18)
C18 0.0219(19) 0.030(2) 0.035(2) 0.0021(17) 0.0030(17) 0.0072(16)
B6 0.034(3) 0.039(3) 0.020(2) 0.0019(19) -0.0025(19) 0.013(2)
C14 0.033(2) 0.0205(18) 0.034(2) -0.0028(16) 0.0055(18) -0.0074(16)
B3 0.029(2) 0.032(2) 0.035(3) -0.008(2) 0.003(2) -0.004(2)
B7 0.032(3) 0.046(3) 0.025(2) 0.005(2) 0.007(2) 0.002(2)
B12 0.030(3) 0.069(4) 0.023(2) -0.003(2) 0.005(2) 0.005(3)
B11 0.034(3) 0.043(3) 0.017(2) -0.0074(19) 0.0026(19) 0.010(2)

loop_
_atom_type_symbol
_atom_type_description
_atom_type_scat_dispersion_real
_atom_type_scat_dispersion_imag
_atom_type_scat_source
C C 0.0033 0.0016 'International Tables Vol C Tables 4.2.6.8 and 6.1.1.4'
H H 0.0000 0.0000 'International Tables Vol C Tables 4.2.6.8 and 6.1.1.4'
B B 0.0013 0.0007 'International Tables Vol C Tables 4.2.6.8 and 6.1.1.4'
Cl Cl 0.1484 0.1585 'International Tables Vol C Tables 4.2.6.8 and 6.1.1.4'
N N 0.0061 0.0033 'International Tables Vol C Tables 4.2.6.8 and 6.1.1.4'
Rh Rh -1.1178 0.9187 'International Tables Vol C Tables 4.2.6.8 and 6.1.1.4'

loop_
_exptl_crystal_face_index_h
_exptl_crystal_face_index_k
_exptl_crystal_face_index_l
_exptl_crystal_face_perp_dist
_exptl_oxdiff_crystal_face_indexfrac_h
_exptl_oxdiff_crystal_face_indexfrac_k
_exptl_oxdiff_crystal_face_indexfrac_l
_exptl_oxdiff_crystal_face_x
_exptl_oxdiff_crystal_face_y
_exptl_oxdiff_crystal_face_z
6 -20 0 0.0351 6.0004 -19.9767 -0.0094 0.5095 -0.6256 0.5642
-6 20 -2 0.0475 -5.9977 19.9778 -1.9887 -0.5223 0.5529 -0.6372
3 -6 -18 0.0577 3.0253 -5.9830 -17.9840 0.1054 -0.8357 -0.4994
-2 6 19 0.0646 -2.0261 5.9820 18.9844 -0.0428 0.8772 0.5258
-13 -15 1 0.0313 -13.0121 -14.9752 0.9697 -0.5949 -0.5233 0.6362
15 -4 8 0.0327 14.9979 -4.0063 8.0081 0.9285 0.2369 0.2654
3 -19 9 0.0410 2.9864 -18.9819 8.9790 0.3897 -0.2811 0.8916
5 21 0 0.0374 5.0067 20.9704 0.0242 0.1001 0.7152 -0.7065
-10 5 16 0.0650 -10.0272 4.9887 15.9762 -0.5029 0.6940 0.5283
-17 -4 1 0.0301 -17.0128 -3.9877 0.9740 -0.9145 -0.1828 0.3330
17 5 -2 0.0110 17.0143 4.9870 -1.9721 0.8995 0.1793 -0.4007
-17 4 0 0.0279 -17.0101 4.0025 -0.0183 -0.9898 0.0435 0.0466
17 -4 -2 0.0100 17.0128 -4.0013 -1.9798 0.9770 -0.1162 -0.1195

loop_
_geom_angle_atom_site_label_1
_geom_angle_atom_site_label_2
_geom_angle_atom_site_label_3
_geom_angle
_geom_angle_site_symmetry_1
_geom_angle_site_symmetry_3
C12 Rh1 Cl1 91.04(10) . .
C12 Rh1 C19 36.56(15) . .
C16 Rh1 Cl1 155.64(11) . .
C16 Rh1 C12 97.50(15) . .
C16 Rh1 C15 38.99(15) . .
C16 Rh1 C19 81.30(14) . .
C15 Rh1 Cl1 165.26(11) . .
C15 Rh1 C12 81.80(15) . .
C15 Rh1 C19 89.37(14) . .
C19 Rh1 Cl1 92.51(10) . .
C7 Rh1 Cl1 87.99(10) . .
C7 Rh1 C12 161.19(15) . .
C7 Rh1 C16 90.98(14) . .
C7 Rh1 C15 94.65(14) . .
C7 Rh1 C19 162.26(15) . .
C2 C1 H1 119.9 . .
C2 C1 B4 112.4(3) . .
C2 C1 B5 112.6(3) . .
C2 C1 B6 62.5(2) . .
C2 C1 B3 61.4(3) . .
B4 C1 H1 118.0 . .
B4 C1 B5 62.9(3) . .
B4 C1 B6 115.0(3) . .
B4 C1 B3 63.1(3) . .
B5 C1 H1 118.1 . .
B5 C1 B3 115.2(3) . .
B6 C1 H1 117.2 . .
B6 C1 B5 62.5(3) . .
B6 C1 B3 115.2(3) . .
B3 C1 H1 117.3 . .
H9A C9 H9B 109.5 . .
H9A C9 H9C 109.5 . .
H9B C9 H9C 109.5 . .
C8 C9 H9A 109.5 . .
C8 C9 H9B 109.5 . .
C8 C9 H9C 109.5 . .
Rh1 C12 H12 113.9 . .
C19 C12 Rh1 72.6(2) . .
C19 C12 H12 113.9 . .
C19 C12 C13 125.9(4) . .
C13 C12 Rh1 108.5(2) . .
C13 C12 H12 113.9 . .
Rh1 C16 H16 113.7 . .
C15 C16 Rh1 71.3(2) . .
C15 C16 H16 113.7 . .
C15 C16 C17 125.3(3) . .
C17 C16 Rh1 111.7(3) . .
C17 C16 H16 113.7 . .
B9 B10 H10 121.8 . .
B9 B10 B5 59.9(3) . .
B9 B10 B6 108.1(4) . .
B9 B10 B12 60.0(3) . .
B9 B10 B11 108.0(4) . .
B5 B10 H10 121.7 . .
B5 B10 B12 108.1(4) . .
B5 B10 B11 108.2(3) . .
B6 B10 H10 121.5 . .
B6 B10 B5 60.1(3) . .
B6 B10 B12 108.4(3) . .
B6 B10 B11 60.2(3) . .
B12 B10 H10 121.5 . .
B12 B10 B11 60.1(3) . .
B11 B10 H10 121.6 . .
C5 N2 C4 124.6(3) . .
C7 N2 C5 111.3(3) . .
C7 N2 C4 123.9(3) . .
C7 N1 C8 128.3(3) . .
C7 N1 C6 110.6(3) . .
C6 N1 C8 121.0(3) . .
H11A C11 H11B 109.5 . .
H11A C11 H11C 109.5 . .
H11B C11 H11C 109.5 . .
C8 C11 H11A 109.5 . .
C8 C11 H11B 109.5 . .
C8 C11 H11C 109.5 . .
Rh1 C15 H15 113.9 . .
C16 C15 Rh1 69.7(2) . .
C16 C15 H15 113.9 . .
C16 C15 C14 124.0(4) . .
C14 C15 Rh1 113.9(2) . .
C14 C15 H15 113.9 . .
H3A C3 H3B 107.6 . .
C2 C3 H3A 108.6 . .
C2 C3 H3B 108.6 . .
C2 C3 C4 114.5(3) . .
C4 C3 H3A 108.6 . .
C4 C3 H3B 108.6 . .
B9 B8 H8 122.3 . .
B9 B8 B12 59.2(3) . .
B4 B8 H8 121.7 . .
B4 B8 B9 59.8(3) . .
B4 B8 B7 107.6(4) . .
B4 B8 B12 107.3(4) . .
B3 B8 H8 121.6 . .
B3 B8 B9 107.9(4) . .
B3 B8 B4 60.5(3) . .
B3 B8 B7 59.6(3) . .
B3 B8 B12 107.6(4) . .
B7 B8 H8 122.3 . .
B7 B8 B9 106.8(4) . .
B7 B8 B12 59.7(3) . .
B12 B8 H8 122.3 . .
C1 C2 B6 60.1(3) . .
C1 C2 B3 61.0(3) . .
C1 C2 B7 109.6(3) . .
C1 C2 B11 109.4(3) . .
C3 C2 C1 119.9(3) . .
C3 C2 B6 120.0(3) . .
C3 C2 B3 115.4(3) . .
C3 C2 B7 119.7(3) . .
C3 C2 B11 122.2(3) . .
B3 C2 B6 112.8(3) . .
B7 C2 B6 113.2(3) . .
B7 C2 B3 62.0(3) . .
B7 C2 B11 62.6(3) . .
B11 C2 B6 62.1(3) . .
B11 C2 B3 113.6(3) . .
H10A C10 H10B 109.5 . .
H10A C10 H10C 109.5 . .
H10B C10 H10C 109.5 . .
C8 C10 H10A 109.5 . .
C8 C10 H10B 109.5 . .
C8 C10 H10C 109.5 . .
Rh1 C19 H19 114.0 . .
C12 C19 Rh1 70.9(2) . .
C12 C19 H19 114.0 . .
C12 C19 C18 124.3(4) . .
C18 C19 Rh1 111.9(2) . .
C18 C19 H19 114.0 . .
C16 C17 H17A 109.0 . .
C16 C17 H17B 109.0 . .
C16 C17 C18 113.0(3) . .
H17A C17 H17B 107.8 . .
C18 C17 H17A 109.0 . .
C18 C17 H17B 109.0 . .
B10 B9 B8 108.8(4) . .
B10 B9 H9 121.3 . .
B10 B9 B4 108.3(4) . .
B10 B9 B5 60.3(3) . .
B10 B9 B12 60.4(3) . .
B8 B9 H9 121.5 . .
B4 B9 B8 59.6(3) . .
B4 B9 H9 121.9 . .
B5 B9 B8 108.3(4) . .
B5 B9 H9 121.4 . .
B5 B9 B4 60.1(3) . .
B5 B9 B12 108.7(4) . .
B12 B9 B8 60.5(3) . .
B12 B9 H9 121.2 . .
B12 B9 B4 108.2(4) . .
N2 C5 H5 126.6 . .
C6 C5 N2 106.7(3) . .
C6 C5 H5 126.6 . .
N2 C7 Rh1 123.1(3) . .
N1 C7 Rh1 133.0(3) . .
N1 C7 N2 103.8(3) . .
C1 B4 B8 104.6(4) . .
C1 B4 B9 104.1(4) . .
C1 B4 H4 124.9 . .
C1 B4 B5 58.9(3) . .
C1 B4 B3 59.0(3) . .
B8 B4 B9 60.5(3) . .
B8 B4 H4 122.1 . .
B8 B4 B5 108.6(4) . .
B8 B4 B3 59.5(3) . .
B9 B4 H4 122.7 . .
B9 B4 B3 107.7(4) . .
B5 B4 B9 59.6(3) . .
B5 B4 H4 121.1 . .
B5 B4 B3 108.5(4) . .
B3 B4 H4 121.5 . .
C1 B5 B10 104.1(3) . .
C1 B5 B9 104.2(4) . .
C1 B5 B4 58.2(3) . .
C1 B5 H5A 125.3 . .
C1 B5 B6 58.7(3) . .
B10 B5 B4 108.0(4) . .
B10 B5 H5A 122.6 . .
B9 B5 B10 59.8(3) . .
B9 B5 B4 60.3(3) . .
B9 B5 H5A 122.5 . .
B9 B5 B6 107.8(3) . .
B4 B5 H5A 121.4 . .
B6 B5 B10 59.8(3) . .
B6 B5 B4 107.9(3) . .
B6 B5 H5A 121.5 . .
N1 C8 C9 106.9(4) . .
C11 C8 C9 106.9(5) . .
C11 C8 N1 113.1(3) . .
C10 C8 C9 110.2(6) . .
C10 C8 N1 109.3(4) . .
C10 C8 C11 110.4(5) . .
N2 C4 C3 111.9(3) . .
N2 C4 H4A 109.2 . .
N2 C4 H4B 109.2 . .
C3 C4 H4A 109.2 . .
C3 C4 H4B 109.2 . .
H4A C4 H4B 107.9 . .
N1 C6 H6 126.2 . .
C5 C6 N1 107.5(3) . .
C5 C6 H6 126.2 . .
C12 C13 H13A 109.0 . .
C12 C13 H13B 109.0 . .
C12 C13 C14 112.8(3) . .
H13A C13 H13B 107.8 . .
C14 C13 H13A 109.0 . .
C14 C13 H13B 109.0 . .
C19 C18 C17 112.1(3) . .
C19 C18 H18A 109.2 . .
C19 C18 H18B 109.2 . .
C17 C18 H18A 109.2 . .
C17 C18 H18B 109.2 . .
H18A C18 H18B 107.9 . .
C1 B6 B10 104.5(4) . .
C1 B6 C2 57.4(2) . .
C1 B6 B5 58.8(3) . .
C1 B6 H6A 124.9 . .
C1 B6 B11 103.9(3) . .
B10 B6 B5 60.1(3) . .
B10 B6 H6A 122.8 . .
B10 B6 B11 60.5(3) . .
C2 B6 B10 104.9(3) . .
C2 B6 B5 105.5(4) . .
C2 B6 H6A 124.3 . .
C2 B6 B11 57.9(2) . .
B5 B6 H6A 121.6 . .
B5 B6 B11 108.4(4) . .
B11 B6 H6A 122.4 . .
C15 C14 C13 112.5(3) . .
C15 C14 H14A 109.1 . .
C15 C14 H14B 109.1 . .
C13 C14 H14A 109.1 . .
C13 C14 H14B 109.1 . .
H14A C14 H14B 107.8 . .
C1 B3 B8 104.3(4) . .
C1 B3 C2 57.6(2) . .
C1 B3 B4 58.0(3) . .
C1 B3 H3 125.2 . .
C1 B3 B7 104.1(3) . .
B8 B3 B4 60.0(3) . .
B8 B3 H3 122.5 . .
C2 B3 B8 105.8(3) . .
C2 B3 B4 105.1(4) . .
C2 B3 H3 123.9 . .
C2 B3 B7 58.4(3) . .
B4 B3 H3 122.2 . .
B7 B3 B8 60.7(3) . .
B7 B3 B4 108.1(4) . .
B7 B3 H3 122.2 . .
B8 B7 H7 122.0 . .
C2 B7 B8 105.7(3) . .
C2 B7 B3 59.5(3) . .
C2 B7 H7 124.0 . .
C2 B7 B12 105.6(4) . .
C2 B7 B11 58.8(3) . .
B3 B7 B8 59.6(3) . .
B3 B7 H7 121.4 . .
B3 B7 B12 108.2(4) . .
B3 B7 B11 108.5(3) . .
B12 B7 B8 60.5(3) . .
B12 B7 H7 122.0 . .
B11 B7 B8 108.7(4) . .
B11 B7 H7 121.2 . .
B11 B7 B12 60.3(3) . .
B10 B12 B8 107.9(4) . .
B10 B12 B7 107.8(4) . .
B10 B12 H12A 121.8 . .
B10 B12 B11 60.2(3) . .
B8 B12 H12A 121.7 . .
B9 B12 B10 59.6(3) . .
B9 B12 B8 60.3(3) . .
B9 B12 B7 107.9(4) . .
B9 B12 H12A 121.8 . .
B9 B12 B11 107.7(4) . .
B7 B12 B8 59.9(3) . .
B7 B12 H12A 121.9 . .
B7 B12 B11 59.7(3) . .
B11 B12 B8 107.7(3) . .
B11 B12 H12A 121.9 . .
B10 B11 H11 122.5 . .
C2 B11 B10 105.6(3) . .
C2 B11 B6 59.9(2) . .
C2 B11 B7 58.5(2) . .
C2 B11 B12 105.3(3) . .
C2 B11 H11 123.8 . .
B6 B11 B10 59.3(3) . .
B6 B11 B12 107.4(4) . .
B6 B11 H11 121.5 . .
B7 B11 B10 107.8(4) . .
B7 B11 B6 108.2(3) . .
B7 B11 B12 60.1(3) . .
B7 B11 H11 121.6 . .
B12 B11 B10 59.8(3) . .
B12 B11 H11 122.5 . .

loop_
_geom_bond_atom_site_label_1
_geom_bond_atom_site_label_2
_geom_bond_distance
_geom_bond_site_symmetry_2
Rh1 Cl1 2.4425(8) .
Rh1 C12 2.181(3) .
Rh1 C16 2.097(4) .
Rh1 C15 2.117(4) .
Rh1 C19 2.202(3) .
Rh1 C7 2.036(3) .
C1 H1 1.1000 .
C1 C2 1.653(5) .
C1 B4 1.693(7) .
C1 B5 1.704(6) .
C1 B6 1.702(6) .
C1 B3 1.711(7) .
C9 H9A 0.9600 .
C9 H9B 0.9600 .
C9 H9C 0.9600 .
C9 C8 1.510(7) .
C12 H12 0.9800 .
C12 C19 1.375(6) .
C12 C13 1.514(6) .
C16 H16 0.9800 .
C16 C15 1.407(6) .
C16 C17 1.513(6) .
B10 H10 1.1000 .
B10 B9 1.760(9) .
B10 B5 1.768(7) .
B10 B6 1.763(7) .
B10 B12 1.775(8) .
B10 B11 1.783(7) .
N2 C5 1.379(5) .
N2 C7 1.370(4) .
N2 C4 1.458(5) .
N1 C7 1.360(5) .
N1 C8 1.502(5) .
N1 C6 1.389(5) .
C11 H11A 0.9600 .
C11 H11B 0.9600 .
C11 H11C 0.9600 .
C11 C8 1.498(6) .
C15 H15 0.9800 .
C15 C14 1.516(5) .
C3 H3A 0.9700 .
C3 H3B 0.9700 .
C3 C2 1.519(5) .
C3 C4 1.521(5) .
B8 H8 1.1000 .
B8 B9 1.788(9) .
B8 B4 1.771(8) .
B8 B3 1.762(7) .
B8 B7 1.781(8) .
B8 B12 1.791(8) .
C2 B6 1.741(6) .
C2 B3 1.719(6) .
C2 B7 1.700(6) .
C2 B11 1.705(6) .
C10 H10A 0.9600 .
C10 H10B 0.9600 .
C10 H10C 0.9600 .
C10 C8 1.480(7) .
C19 H19 0.9800 .
C19 C18 1.518(5) .
C17 H17A 0.9700 .
C17 H17B 0.9700 .
C17 C18 1.539(6) .
B9 H9 1.1000 .
B9 B4 1.775(7) .
B9 B5 1.762(8) .
B9 B12 1.768(8) .
C5 H5 0.9300 .
C5 C6 1.334(6) .
B4 H4 1.1000 .
B4 B5 1.772(9) .
B4 B3 1.781(8) .
B5 H5A 1.1000 .
B5 B6 1.768(7) .
C4 H4A 0.9700 .
C4 H4B 0.9700 .
C6 H6 0.9300 .
C13 H13A 0.9700 .
C13 H13B 0.9700 .
C13 C14 1.544(5) .
C18 H18A 0.9700 .
C18 H18B 0.9700 .
B6 H6A 1.1000 .
B6 B11 1.778(6) .
C14 H14A 0.9700 .
C14 H14B 0.9700 .
B3 H3 1.1000 .
B3 B7 1.762(7) .
B7 H7 1.1000 .
B7 B12 1.777(7) .
B7 B11 1.769(7) .
B12 H12A 1.1000 .
B12 B11 1.781(8) .
B11 H11 1.1000 .

loop_
_geom_torsion_atom_site_label_1
_geom_torsion_atom_site_label_2
_geom_torsion_atom_site_label_3
_geom_torsion_atom_site_label_4
_geom_torsion
_geom_torsion_site_symmetry_1
_geom_torsion_site_symmetry_2
_geom_torsion_site_symmetry_3
_geom_torsion_site_symmetry_4
Rh1 C12 C19 C18 104.0(3) . . . .
Rh1 C12 C13 C14 -35.4(4) . . . .
Rh1 C16 C15 C14 105.8(4) . . . .
Rh1 C16 C17 C18 -35.2(4) . . . .
Rh1 C15 C14 C13 -11.3(4) . . . .
Rh1 C19 C18 C17 -12.5(4) . . . .
Cl1 Rh1 C12 C19 92.8(2) . . . .
Cl1 Rh1 C12 C13 -144.3(3) . . . .
Cl1 Rh1 C16 C15 -176.5(2) . . . .
Cl1 Rh1 C16 C17 -55.1(4) . . . .
Cl1 Rh1 C15 C16 174.4(3) . . . .
Cl1 Rh1 C15 C14 55.2(6) . . . .
Cl1 Rh1 C19 C12 -88.4(2) . . . .
Cl1 Rh1 C19 C18 151.4(3) . . . .
Cl1 Rh1 C7 N2 -88.6(3) . . . .
Cl1 Rh1 C7 N1 86.7(3) . . . .
C1 C2 B6 B10 -97.8(4) . . . .
C1 C2 B6 B5 -35.3(3) . . . .
C1 C2 B6 B11 -137.6(4) . . . .
C1 C2 B3 B8 97.1(4) . . . .
C1 C2 B3 B4 34.6(3) . . . .
C1 C2 B3 B7 136.8(3) . . . .
C1 C2 B7 B8 -0.3(4) . . . .
C1 C2 B7 B3 -39.4(3) . . . .
C1 C2 B7 B12 62.8(4) . . . .
C1 C2 B7 B11 102.3(3) . . . .
C1 C2 B11 B10 -1.0(4) . . . .
C1 C2 B11 B6 38.4(3) . . . .
C1 C2 B11 B7 -102.6(4) . . . .
C1 C2 B11 B12 -63.2(4) . . . .
C1 B4 B5 B10 95.8(4) . . . .
C1 B4 B5 B9 133.2(4) . . . .
C1 B4 B5 B6 32.5(3) . . . .
C1 B4 B3 B8 -134.2(4) . . . .
C1 B4 B3 C2 -34.5(3) . . . .
C1 B4 B3 B7 -95.7(4) . . . .
C1 B5 B6 B10 133.2(4) . . . .
C1 B5 B6 C2 34.7(3) . . . .
C1 B5 B6 B11 95.5(4) . . . .
C1 B6 B11 B10 98.9(4) . . . .
C1 B6 B11 C2 -35.8(3) . . . .
C1 B6 B11 B7 -1.4(4) . . . .
C1 B6 B11 B12 62.0(4) . . . .
C1 B3 B7 B8 -98.6(4) . . . .
C1 B3 B7 C2 36.6(3) . . . .
C1 B3 B7 B12 -61.2(4) . . . .
C1 B3 B7 B11 2.6(4) . . . .
C12 Rh1 C16 C15 -67.0(2) . . . .
C12 Rh1 C16 C17 54.4(3) . . . .
C12 Rh1 C15 C16 112.8(2) . . . .
C12 Rh1 C15 C14 -6.4(3) . . . .
C12 Rh1 C19 C18 -120.2(4) . . . .
C12 Rh1 C7 N2 -175.9(4) . . . .
C12 Rh1 C7 N1 -0.7(7) . . . .
C12 C19 C18 C17 -93.7(4) . . . .
C12 C13 C14 C15 31.4(5) . . . .
C16 Rh1 C12 C19 -64.3(2) . . . .
C16 Rh1 C12 C13 58.5(3) . . . .
C16 Rh1 C15 C14 -119.2(4) . . . .
C16 Rh1 C19 C12 115.3(2) . . . .
C16 Rh1 C19 C18 -4.9(3) . . . .
C16 Rh1 C7 N2 67.1(3) . . . .
C16 Rh1 C7 N1 -117.7(4) . . . .
C16 C15 C14 C13 -92.1(5) . . . .
C16 C17 C18 C19 30.9(5) . . . .
B10 B9 B4 C1 -2.4(5) . . . .
B10 B9 B4 B8 -101.5(4) . . . .
B10 B9 B4 B5 37.6(4) . . . .
B10 B9 B4 B3 -63.9(5) . . . .
B10 B9 B5 C1 -98.3(4) . . . .
B10 B9 B5 B4 -138.1(4) . . . .
B10 B9 B5 B6 -37.2(3) . . . .
B10 B9 B12 B8 138.3(4) . . . .
B10 B9 B12 B7 100.5(4) . . . .
B10 B9 B12 B11 37.5(3) . . . .
B10 B5 B6 C1 -133.2(4) . . . .
B10 B5 B6 C2 -98.6(4) . . . .
B10 B5 B6 B11 -37.8(3) . . . .
B10 B6 B11 C2 -134.8(4) . . . .
B10 B6 B11 B7 -100.3(4) . . . .
B10 B6 B11 B12 -36.9(4) . . . .
B10 B12 B11 C2 99.4(3) . . . .
B10 B12 B11 B6 36.7(3) . . . .
B10 B12 B11 B7 138.0(4) . . . .
N2 C5 C6 N1 -0.6(4) . . . .
C15 Rh1 C12 C19 -100.1(2) . . . .
C15 Rh1 C12 C13 22.7(3) . . . .
C15 Rh1 C16 C17 121.4(4) . . . .
C15 Rh1 C19 C12 77.0(2) . . . .
C15 Rh1 C19 C18 -43.2(3) . . . .
C15 Rh1 C7 N2 106.0(3) . . . .
C15 Rh1 C7 N1 -78.8(4) . . . .
C15 C16 C17 C18 46.7(5) . . . .
C3 C2 B6 C1 -109.4(4) . . . .
C3 C2 B6 B10 152.8(3) . . . .
C3 C2 B6 B5 -144.7(3) . . . .
C3 C2 B6 B11 113.0(4) . . . .
C3 C2 B3 C1 111.6(4) . . . .
C3 C2 B3 B8 -151.3(3) . . . .
C3 C2 B3 B4 146.2(3) . . . .
C3 C2 B3 B7 -111.6(4) . . . .
C3 C2 B7 B8 144.1(4) . . . .
C3 C2 B7 B3 104.9(4) . . . .
C3 C2 B7 B12 -152.9(4) . . . .
C3 C2 B7 B11 -113.3(4) . . . .
C3 C2 B11 B10 -149.0(4) . . . .
C3 C2 B11 B6 -109.6(4) . . . .
C3 C2 B11 B7 109.4(4) . . . .
C3 C2 B11 B12 148.8(4) . . . .
B8 B9 B4 C1 99.1(4) . . . .
B8 B9 B4 B5 139.1(4) . . . .
B8 B9 B4 B3 37.6(4) . . . .
B8 B9 B5 C1 3.3(5) . . . .
B8 B9 B5 B10 101.6(4) . . . .
B8 B9 B5 B4 -36.5(4) . . . .
B8 B9 B5 B6 64.4(5) . . . .
B8 B9 B12 B10 -138.3(4) . . . .
B8 B9 B12 B7 -37.7(4) . . . .
B8 B9 B12 B11 -100.7(4) . . . .
B8 B4 B5 C1 -96.2(4) . . . .
B8 B4 B5 B10 -0.5(5) . . . .
B8 B4 B5 B9 36.9(4) . . . .
B8 B4 B5 B6 -63.7(4) . . . .
B8 B4 B3 C1 134.2(4) . . . .
B8 B4 B3 C2 99.7(4) . . . .
B8 B4 B3 B7 38.5(4) . . . .
B8 B3 B7 C2 135.2(4) . . . .
B8 B3 B7 B12 37.4(4) . . . .
B8 B3 B7 B11 101.3(4) . . . .
B8 B7 B12 B10 100.8(4) . . . .
B8 B7 B12 B9 37.9(4) . . . .
B8 B7 B12 B11 138.4(4) . . . .
B8 B7 B11 B10 -0.2(4) . . . .
B8 B7 B11 C2 97.5(4) . . . .
B8 B7 B11 B6 62.5(4) . . . .
B8 B7 B11 B12 -37.6(3) . . . .
B8 B12 B11 B10 -100.9(4) . . . .
B8 B12 B11 C2 -1.5(4) . . . .
B8 B12 B11 B6 -64.2(4) . . . .
B8 B12 B11 B7 37.1(3) . . . .
C2 C1 B4 B8 -1.7(5) . . . .
C2 C1 B4 B9 -64.4(5) . . . .
C2 C1 B4 B5 -104.8(3) . . . .
C2 C1 B4 B3 37.9(3) . . . .
C2 C1 B5 B10 1.8(5) . . . .
C2 C1 B5 B9 63.7(4) . . . .
C2 C1 B5 B4 104.5(4) . . . .
C2 C1 B5 B6 -38.7(3) . . . .
C2 C1 B6 B10 98.7(3) . . . .
C2 C1 B6 B5 139.4(3) . . . .
C2 C1 B6 B11 36.1(3) . . . .
C2 C1 B3 B8 -99.8(4) . . . .
C2 C1 B3 B4 -139.7(3) . . . .
C2 C1 B3 B7 -37.0(3) . . . .
C2 C3 C4 N2 -167.6(3) . . . .
C2 B6 B11 B10 134.8(4) . . . .
C2 B6 B11 B7 34.4(3) . . . .
C2 B6 B11 B12 97.9(4) . . . .
C2 B3 B7 B8 -135.2(4) . . . .
C2 B3 B7 B12 -97.8(4) . . . .
C2 B3 B7 B11 -33.9(3) . . . .
C2 B7 B12 B10 1.3(5) . . . .
C2 B7 B12 B8 -99.5(4) . . . .
C2 B7 B12 B9 -61.6(5) . . . .
C2 B7 B12 B11 38.8(3) . . . .
C2 B7 B11 B10 -97.7(3) . . . .
C2 B7 B11 B6 -35.0(3) . . . .
C2 B7 B11 B12 -135.1(4) . . . .
C19 Rh1 C12 C13 122.8(4) . . . .
C19 Rh1 C16 C15 -99.9(2) . . . .
C19 Rh1 C16 C17 21.5(3) . . . .
C19 Rh1 C15 C16 76.9(2) . . . .
C19 Rh1 C15 C14 -42.3(3) . . . .
C19 Rh1 C7 N2 3.4(6) . . . .
C19 Rh1 C7 N1 178.6(4) . . . .
C19 C12 C13 C14 46.1(5) . . . .
C17 C16 C15 Rh1 -103.9(4) . . . .
C17 C16 C15 C14 1.9(6) . . . .
B9 B10 B5 C1 98.4(4) . . . .
B9 B10 B5 B4 37.6(4) . . . .
B9 B10 B5 B6 138.3(4) . . . .
B9 B10 B6 C1 2.8(4) . . . .
B9 B10 B6 C2 62.3(4) . . . .
B9 B10 B6 B5 -37.3(4) . . . .
B9 B10 B6 B11 100.8(4) . . . .
B9 B10 B12 B8 -37.4(4) . . . .
B9 B10 B12 B7 -100.7(4) . . . .
B9 B10 B12 B11 -138.0(4) . . . .
B9 B10 B11 C2 -61.3(4) . . . .
B9 B10 B11 B6 -100.9(4) . . . .
B9 B10 B11 B7 0.0(4) . . . .
B9 B10 B11 B12 37.5(3) . . . .
B9 B8 B4 C1 -98.1(4) . . . .
B9 B8 B4 B5 -36.5(4) . . . .
B9 B8 B4 B3 -137.5(4) . . . .
B9 B8 B3 C1 -1.0(5) . . . .
B9 B8 B3 C2 -60.8(5) . . . .
B9 B8 B3 B4 37.8(4) . . . .
B9 B8 B3 B7 -99.4(4) . . . .
B9 B8 B7 C2 62.2(4) . . . .
B9 B8 B7 B3 101.3(4) . . . .
B9 B8 B7 B12 -37.2(3) . . . .
B9 B8 B7 B11 0.3(4) . . . .
B9 B8 B12 B10 37.1(4) . . . .
B9 B8 B12 B7 137.7(4) . . . .
B9 B8 B12 B11 100.7(4) . . . .
B9 B4 B5 C1 -133.2(4) . . . .
B9 B4 B5 B10 -37.4(4) . . . .
B9 B4 B5 B6 -100.6(4) . . . .
B9 B4 B3 C1 96.1(4) . . . .
B9 B4 B3 B8 -38.1(4) . . . .
B9 B4 B3 C2 61.6(5) . . . .
B9 B4 B3 B7 0.4(5) . . . .
B9 B5 B6 C1 -96.1(4) . . . .
B9 B5 B6 B10 37.2(4) . . . .
B9 B5 B6 C2 -61.4(4) . . . .
B9 B5 B6 B11 -0.6(5) . . . .
B9 B12 B11 B10 -37.3(4) . . . .
B9 B12 B11 C2 62.1(4) . . . .
B9 B12 B11 B6 -0.6(5) . . . .
B9 B12 B11 B7 100.8(4) . . . .
C5 N2 C7 Rh1 176.2(2) . . . .
C5 N2 C7 N1 -0.1(4) . . . .
C5 N2 C4 C3 -82.9(4) . . . .
C7 Rh1 C12 C19 179.6(4) . . . .
C7 Rh1 C12 C13 -57.5(6) . . . .
C7 Rh1 C16 C15 96.2(2) . . . .
C7 Rh1 C16 C17 -142.4(3) . . . .
C7 Rh1 C15 C16 -85.8(2) . . . .
C7 Rh1 C15 C14 155.0(3) . . . .
C7 Rh1 C19 C12 -179.6(4) . . . .
C7 Rh1 C19 C18 60.2(6) . . . .
C7 N2 C5 C6 0.5(4) . . . .
C7 N2 C4 C3 92.8(4) . . . .
C7 N1 C8 C9 -117.3(6) . . . .
C7 N1 C8 C11 0.0(6) . . . .
C7 N1 C8 C10 123.4(5) . . . .
C7 N1 C6 C5 0.5(4) . . . .
B4 C1 C2 C3 -142.9(4) . . . .
B4 C1 C2 B6 107.5(4) . . . .
B4 C1 C2 B3 -38.6(3) . . . .
B4 C1 C2 B7 1.3(5) . . . .
B4 C1 C2 B11 68.2(4) . . . .
B4 C1 B5 B10 -102.7(4) . . . .
B4 C1 B5 B9 -40.8(3) . . . .
B4 C1 B5 B6 -143.2(4) . . . .
B4 C1 B6 B10 -4.7(4) . . . .
B4 C1 B6 C2 -103.4(4) . . . .
B4 C1 B6 B5 36.0(4) . . . .
B4 C1 B6 B11 -67.3(4) . . . .
B4 C1 B3 B8 39.8(3) . . . .
B4 C1 B3 C2 139.7(3) . . . .
B4 C1 B3 B7 102.7(4) . . . .
B4 B8 B9 B10 100.6(4) . . . .
B4 B8 B9 B5 36.7(4) . . . .
B4 B8 B9 B12 138.3(4) . . . .
B4 B8 B3 C1 -38.8(3) . . . .
B4 B8 B3 C2 -98.7(4) . . . .
B4 B8 B3 B7 -137.2(4) . . . .
B4 B8 B7 C2 -0.8(5) . . . .
B4 B8 B7 B3 38.3(4) . . . .
B4 B8 B7 B12 -100.1(4) . . . .
B4 B8 B7 B11 -62.6(5) . . . .
B4 B8 B12 B10 0.1(5) . . . .
B4 B8 B12 B9 -37.0(4) . . . .
B4 B8 B12 B7 100.7(4) . . . .
B4 B8 B12 B11 63.6(4) . . . .
B4 B9 B5 C1 39.8(3) . . . .
B4 B9 B5 B10 138.1(4) . . . .
B4 B9 B5 B6 100.9(4) . . . .
B4 B9 B12 B10 -101.1(4) . . . .
B4 B9 B12 B8 37.1(4) . . . .
B4 B9 B12 B7 -0.6(6) . . . .
B4 B9 B12 B11 -63.6(5) . . . .
B4 B5 B6 C1 -32.4(3) . . . .
B4 B5 B6 B10 100.9(4) . . . .
B4 B5 B6 C2 2.3(4) . . . .
B4 B5 B6 B11 63.1(4) . . . .
B4 B3 B7 B8 -38.2(4) . . . .
B4 B3 B7 C2 97.0(4) . . . .
B4 B3 B7 B12 -0.8(5) . . . .
B4 B3 B7 B11 63.1(4) . . . .
B5 C1 C2 C3 148.3(4) . . . .
B5 C1 C2 B6 38.7(4) . . . .
B5 C1 C2 B3 -107.4(4) . . . .
B5 C1 C2 B7 -67.5(4) . . . .
B5 C1 C2 B11 -0.5(5) . . . .
B5 C1 B4 B8 103.1(4) . . . .
B5 C1 B4 B9 40.4(3) . . . .
B5 C1 B4 B3 142.8(3) . . . .
B5 C1 B6 B10 -40.7(3) . . . .
B5 C1 B6 C2 -139.4(3) . . . .
B5 C1 B6 B11 -103.3(4) . . . .
B5 C1 B3 B8 3.3(5) . . . .
B5 C1 B3 C2 103.2(4) . . . .
B5 C1 B3 B4 -36.5(3) . . . .
B5 C1 B3 B7 66.2(4) . . . .
B5 B10 B9 B8 -100.8(4) . . . .
B5 B10 B9 B4 -37.6(4) . . . .
B5 B10 B9 B12 -138.6(4) . . . .
B5 B10 B6 C1 40.1(3) . . . .
B5 B10 B6 C2 99.5(4) . . . .
B5 B10 B6 B11 138.1(4) . . . .
B5 B10 B12 B8 -0.4(5) . . . .
B5 B10 B12 B9 37.1(3) . . . .
B5 B10 B12 B7 -63.6(5) . . . .
B5 B10 B12 B11 -100.9(4) . . . .
B5 B10 B11 C2 2.1(5) . . . .
B5 B10 B11 B6 -37.6(4) . . . .
B5 B10 B11 B7 63.4(5) . . . .
B5 B10 B11 B12 100.9(4) . . . .
B5 B9 B4 C1 -40.1(3) . . . .
B5 B9 B4 B8 -139.1(4) . . . .
B5 B9 B4 B3 -101.5(4) . . . .
B5 B9 B12 B10 -37.4(4) . . . .
B5 B9 B12 B8 100.9(4) . . . .
B5 B9 B12 B7 63.2(5) . . . .
B5 B9 B12 B11 0.2(5) . . . .
B5 B4 B3 C1 33.1(3) . . . .
B5 B4 B3 B8 -101.1(4) . . . .
B5 B4 B3 C2 -1.4(4) . . . .
B5 B4 B3 B7 -62.6(4) . . . .
B5 B6 B11 B10 37.6(4) . . . .
B5 B6 B11 C2 -97.1(4) . . . .
B5 B6 B11 B7 -62.7(4) . . . .
B5 B6 B11 B12 0.7(5) . . . .
C8 N1 C7 Rh1 1.8(6) . . . .
C8 N1 C7 N2 177.7(3) . . . .
C8 N1 C6 C5 -177.6(3) . . . .
C4 N2 C5 C6 176.7(3) . . . .
C4 N2 C7 Rh1 0.0(5) . . . .
C4 N2 C7 N1 -176.4(3) . . . .
C4 C3 C2 C1 -78.5(4) . . . .
C4 C3 C2 B6 -7.9(5) . . . .
C4 C3 C2 B3 -148.3(3) . . . .
C4 C3 C2 B7 140.8(4) . . . .
C4 C3 C2 B11 66.2(5) . . . .
C6 N1 C7 Rh1 -176.1(3) . . . .
C6 N1 C7 N2 -0.2(4) . . . .
C6 N1 C8 C9 60.4(6) . . . .
C6 N1 C8 C11 177.7(4) . . . .
C6 N1 C8 C10 -58.9(6) . . . .
C13 C12 C19 Rh1 -100.6(4) . . . .
C13 C12 C19 C18 3.4(6) . . . .
B6 C1 C2 C3 109.6(4) . . . .
B6 C1 C2 B3 -146.1(3) . . . .
B6 C1 C2 B7 -106.2(4) . . . .
B6 C1 C2 B11 -39.2(3) . . . .
B6 C1 B4 B8 67.2(5) . . . .
B6 C1 B4 B9 4.5(5) . . . .
B6 C1 B4 B5 -35.9(3) . . . .
B6 C1 B4 B3 106.9(4) . . . .
B6 C1 B5 B10 40.5(4) . . . .
B6 C1 B5 B9 102.4(4) . . . .
B6 C1 B5 B4 143.2(4) . . . .
B6 C1 B3 B8 -66.7(4) . . . .
B6 C1 B3 C2 33.2(3) . . . .
B6 C1 B3 B4 -106.5(4) . . . .
B6 C1 B3 B7 -3.8(5) . . . .
B6 B10 B9 B8 -63.5(4) . . . .
B6 B10 B9 B4 -0.2(5) . . . .
B6 B10 B9 B5 37.3(3) . . . .
B6 B10 B9 B12 -101.2(4) . . . .
B6 B10 B5 C1 -39.9(3) . . . .
B6 B10 B5 B9 -138.3(4) . . . .
B6 B10 B5 B4 -100.7(4) . . . .
B6 B10 B12 B8 63.3(5) . . . .
B6 B10 B12 B9 100.7(4) . . . .
B6 B10 B12 B7 0.0(5) . . . .
B6 B10 B12 B11 -37.3(3) . . . .
B6 B10 B11 C2 39.6(3) . . . .
B6 B10 B11 B7 101.0(4) . . . .
B6 B10 B11 B12 138.5(4) . . . .
B6 C2 B3 C1 -31.7(3) . . . .
B6 C2 B3 B8 65.5(4) . . . .
B6 C2 B3 B4 3.0(4) . . . .
B6 C2 B3 B7 105.2(4) . . . .
B6 C2 B7 B8 -65.3(4) . . . .
B6 C2 B7 B3 -104.4(4) . . . .
B6 C2 B7 B12 -2.2(5) . . . .
B6 C2 B7 B11 37.3(3) . . . .
B6 C2 B11 B10 -39.4(3) . . . .
B6 C2 B11 B7 -140.9(4) . . . .
B6 C2 B11 B12 -101.6(4) . . . .
B3 C1 C2 C3 -104.3(4) . . . .
B3 C1 C2 B6 146.1(3) . . . .
B3 C1 C2 B7 39.9(3) . . . .
B3 C1 C2 B11 106.9(4) . . . .
B3 C1 B4 B8 -39.7(4) . . . .
B3 C1 B4 B9 -102.4(4) . . . .
B3 C1 B4 B5 -142.8(3) . . . .
B3 C1 B5 B10 -66.1(5) . . . .
B3 C1 B5 B9 -4.2(5) . . . .
B3 C1 B5 B4 36.6(3) . . . .
B3 C1 B5 B6 -106.6(4) . . . .
B3 C1 B6 B10 65.9(4) . . . .
B3 C1 B6 C2 -32.8(3) . . . .
B3 C1 B6 B5 106.6(4) . . . .
B3 C1 B6 B11 3.3(5) . . . .
B3 B8 B9 B10 62.5(5) . . . .
B3 B8 B9 B4 -38.2(4) . . . .
B3 B8 B9 B5 -1.5(5) . . . .
B3 B8 B9 B12 100.2(4) . . . .
B3 B8 B4 C1 39.4(3) . . . .
B3 B8 B4 B9 137.5(4) . . . .
B3 B8 B4 B5 101.0(4) . . . .
B3 B8 B7 C2 -39.1(3) . . . .
B3 B8 B7 B12 -138.4(4) . . . .
B3 B8 B7 B11 -100.9(4) . . . .
B3 B8 B12 B10 -63.7(5) . . . .
B3 B8 B12 B9 -100.8(4) . . . .
B3 B8 B12 B7 36.9(3) . . . .
B3 B8 B12 B11 -0.1(5) . . . .
B3 C2 B6 C1 31.9(3) . . . .
B3 C2 B6 B10 -65.9(4) . . . .
B3 C2 B6 B5 -3.4(4) . . . .
B3 C2 B6 B11 -105.6(4) . . . .
B3 C2 B7 B8 39.2(3) . . . .
B3 C2 B7 B12 102.2(4) . . . .
B3 C2 B7 B11 141.8(4) . . . .
B3 C2 B11 B10 65.0(4) . . . .
B3 C2 B11 B6 104.3(4) . . . .
B3 C2 B11 B7 -36.6(3) . . . .
B3 C2 B11 B12 2.7(4) . . . .
B3 B4 B5 C1 -33.1(3) . . . .
B3 B4 B5 B10 62.6(4) . . . .
B3 B4 B5 B9 100.0(4) . . . .
B3 B4 B5 B6 -0.6(4) . . . .
B3 B7 B12 B10 63.8(5) . . . .
B3 B7 B12 B8 -37.1(4) . . . .
B3 B7 B12 B9 0.9(5) . . . .
B3 B7 B12 B11 101.3(4) . . . .
B3 B7 B11 B10 -63.5(4) . . . .
B3 B7 B11 C2 34.2(3) . . . .
B3 B7 B11 B6 -0.8(5) . . . .
B3 B7 B11 B12 -100.9(4) . . . .
B7 B8 B9 B10 -0.3(5) . . . .
B7 B8 B9 B4 -100.9(4) . . . .
B7 B8 B9 B5 -64.2(5) . . . .
B7 B8 B9 B12 37.4(3) . . . .
B7 B8 B4 C1 1.5(5) . . . .
B7 B8 B4 B9 99.6(4) . . . .
B7 B8 B4 B5 63.1(5) . . . .
B7 B8 B4 B3 -37.9(4) . . . .
B7 B8 B3 C1 98.4(4) . . . .
B7 B8 B3 C2 38.6(3) . . . .
B7 B8 B3 B4 137.2(4) . . . .
B7 B8 B12 B10 -100.6(4) . . . .
B7 B8 B12 B9 -137.7(4) . . . .
B7 B8 B12 B11 -37.0(3) . . . .
B7 C2 B6 C1 100.0(4) . . . .
B7 C2 B6 B10 2.2(4) . . . .
B7 C2 B6 B5 64.7(4) . . . .
B7 C2 B6 B11 -37.5(4) . . . .
B7 C2 B3 C1 -136.8(3) . . . .
B7 C2 B3 B8 -39.7(3) . . . .
B7 C2 B3 B4 -102.2(4) . . . .
B7 C2 B11 B10 101.6(4) . . . .
B7 C2 B11 B6 140.9(4) . . . .
B7 C2 B11 B12 39.4(3) . . . .
B7 B12 B11 B10 -138.0(4) . . . .
B7 B12 B11 C2 -38.6(3) . . . .
B7 B12 B11 B6 -101.3(4) . . . .
B12 B10 B9 B8 37.7(3) . . . .
B12 B10 B9 B4 101.0(4) . . . .
B12 B10 B9 B5 138.6(4) . . . .
B12 B10 B5 C1 61.2(5) . . . .
B12 B10 B5 B9 -37.1(4) . . . .
B12 B10 B5 B4 0.5(5) . . . .
B12 B10 B5 B6 101.2(4) . . . .
B12 B10 B6 C1 -60.8(4) . . . .
B12 B10 B6 C2 -1.3(5) . . . .
B12 B10 B6 B5 -100.8(4) . . . .
B12 B10 B6 B11 37.2(3) . . . .
B12 B10 B11 C2 -98.8(4) . . . .
B12 B10 B11 B6 -138.5(4) . . . .
B12 B10 B11 B7 -37.5(3) . . . .
B12 B8 B9 B10 -37.7(3) . . . .
B12 B8 B9 B4 -138.3(4) . . . .
B12 B8 B9 B5 -101.6(4) . . . .
B12 B8 B4 C1 -61.4(4) . . . .
B12 B8 B4 B9 36.8(4) . . . .
B12 B8 B4 B5 0.2(5) . . . .
B12 B8 B4 B3 -100.8(4) . . . .
B12 B8 B3 C1 61.5(4) . . . .
B12 B8 B3 C2 1.7(5) . . . .
B12 B8 B3 B4 100.3(4) . . . .
B12 B8 B3 B7 -36.9(4) . . . .
B12 B8 B7 C2 99.3(4) . . . .
B12 B8 B7 B3 138.4(4) . . . .
B12 B8 B7 B11 37.5(3) . . . .
B12 B9 B4 C1 61.5(5) . . . .
B12 B9 B4 B8 -37.5(4) . . . .
B12 B9 B4 B5 101.6(4) . . . .
B12 B9 B4 B3 0.1(6) . . . .
B12 B9 B5 C1 -60.9(5) . . . .
B12 B9 B5 B10 37.4(4) . . . .
B12 B9 B5 B4 -100.7(4) . . . .
B12 B9 B5 B6 0.3(5) . . . .
B12 B7 B11 B10 37.4(3) . . . .
B12 B7 B11 C2 135.1(4) . . . .
B12 B7 B11 B6 100.1(4) . . . .
B11 B10 B9 B8 0.2(5) . . . .
B11 B10 B9 B4 63.4(5) . . . .
B11 B10 B9 B5 101.0(4) . . . .
B11 B10 B9 B12 -37.6(3) . . . .
B11 B10 B5 C1 -2.3(5) . . . .
B11 B10 B5 B9 -100.7(4) . . . .
B11 B10 B5 B4 -63.1(5) . . . .
B11 B10 B5 B6 37.6(4) . . . .
B11 B10 B6 C1 -98.0(3) . . . .
B11 B10 B6 C2 -38.5(3) . . . .
B11 B10 B6 B5 -138.1(4) . . . .
B11 B10 B12 B8 100.6(4) . . . .
B11 B10 B12 B9 138.0(4) . . . .
B11 B10 B12 B7 37.3(3) . . . .
B11 C2 B6 C1 137.6(4) . . . .
B11 C2 B6 B10 39.7(3) . . . .
B11 C2 B6 B5 102.3(4) . . . .
B11 C2 B3 C1 -100.0(3) . . . .
B11 C2 B3 B8 -2.8(5) . . . .
B11 C2 B3 B4 -65.3(4) . . . .
B11 C2 B3 B7 36.9(3) . . . .
B11 C2 B7 B8 -102.6(4) . . . .
B11 C2 B7 B3 -141.8(4) . . . .
B11 C2 B7 B12 -39.5(3) . . . .
B11 B7 B12 B10 -37.5(3) . . . .
B11 B7 B12 B8 -138.4(4) . . . .
B11 B7 B12 B9 -100.4(4) . . . .
